data_7009958
loop_
_publ_author_name
'Madureira, Jo\~ao'
'Santos, Teresa M.'
'Goodfellow, Brian J.'
'Lucena, M\'onica'
'Pedrosa de Jesus, J\'ulio'
'Santana-Marques, Maria G.'
'Drew, Michael G. B.'
'F\'elix, V\'itor'

_publ_section_title
;
 Structural characterisation of new RuII[9]aneS3 polypyridylic
 complexes&#x200A;&#x2020;
;
_journal_issue 23
_journal_name_full 'Journal of the Chemical Society, Dalton Transactions'
_journal_page_first 4422
_journal_paper_doi 10.1039/b004752j
_journal_year 2000
_chemical_formula_sum 'C30 H28 B Cl F4 N2 Ru S3'
_chemical_formula_weight 736.05
_chemical_name_systematic
; 
 ? 
;
_space_group_IT_number 19
_symmetry_cell_setting orthorhombic
_symmetry_space_group_name_Hall 'P 2ac 2ab'
_symmetry_space_group_name_H-M 'P 21 21 21'
_atom_sites_solution_hydrogens geom
_atom_sites_solution_primary direct
_atom_sites_solution_secondary difmap
_audit_creation_method SHELXL-97
_cell_angle_alpha 90.00
_cell_angle_beta 90.00
_cell_angle_gamma 90.00
_cell_formula_units_Z 4
_cell_length_a 8.158(10)
_cell_length_b 15.575(17)
_cell_length_c 24.244(26)
_cell_measurement_temperature 293(2)
_cell_volume 3080(6)
_computing_structure_refinement 'SHELXL-97 (Sheldrick, 1997)'
_computing_structure_solution 'SHELXS-97 (Sheldrick, 1990)'
_diffrn_ambient_temperature 293(2)
_diffrn_measured_fraction_theta_full 0.704
_diffrn_measured_fraction_theta_max 0.704
_diffrn_radiation_monochromator graphite
_diffrn_radiation_source 'fine-focus sealed tube'
_diffrn_radiation_type MoK\a
_diffrn_radiation_wavelength 0.71073
_diffrn_reflns_av_R_equivalents 0.0247
_diffrn_reflns_av_sigmaI/netI 0.0314
_diffrn_reflns_limit_h_max 8
_diffrn_reflns_limit_h_min 0
_diffrn_reflns_limit_k_max 17
_diffrn_reflns_limit_k_min -17
_diffrn_reflns_limit_l_max 29
_diffrn_reflns_limit_l_min -29
_diffrn_reflns_number 6794
_diffrn_reflns_theta_full 25.98
_diffrn_reflns_theta_max 25.98
_diffrn_reflns_theta_min 2.94
_exptl_absorpt_coefficient_mu 0.848
_exptl_crystal_density_diffrn 1.587
_exptl_crystal_density_method 'not measured'
_exptl_crystal_F_000 1488
_refine_diff_density_max 0.995
_refine_diff_density_min -0.526
_refine_diff_density_rms 0.082
_refine_ls_abs_structure_details 'Flack H D (1983), Acta Cryst. A39, 876-881'
_refine_ls_abs_structure_Flack 0.0(7)
_refine_ls_extinction_coef 0.0026(5)
_refine_ls_extinction_expression Fc^*^=kFc[1+0.001xFc^2^\l^3^/sin(2\q)]^-1/4^
_refine_ls_extinction_method SHELXL
_refine_ls_goodness_of_fit_ref 1.062
_refine_ls_hydrogen_treatment mixed
_refine_ls_matrix_type full
_refine_ls_number_parameters 381
_refine_ls_number_reflns 3971
_refine_ls_number_restraints 0
_refine_ls_restrained_S_all 1.062
_refine_ls_R_factor_all 0.0615
_refine_ls_R_factor_gt 0.0448
_refine_ls_shift/su_max 0.000
_refine_ls_shift/su_mean 0.000
_refine_ls_structure_factor_coef Fsqd
_refine_ls_weighting_details 'w=1/[\s^2^(Fo^2^)+(0.0627P)^2^+7.7421P] where P=(Fo^2^+2Fc^2^)/3'
_refine_ls_weighting_scheme calc
_refine_ls_wR_factor_gt 0.1150
_refine_ls_wR_factor_ref 0.1286
_reflns_number_gt 3355
_reflns_number_total 3971
_reflns_threshold_expression >2sigma(I)
_cod_data_source_file b004752j.txt
_cod_data_source_block '[Ru([9]aneS3)(dip)Cl]BF4'
_cod_depositor_comments
;
The following automatic conversions were performed:
'_symmetry_cell_setting' value 'Orthorhombic' changed to 'orthorhombic'
according to '/home/saulius/struct/CIF-dictionaries/cif_core.dic'
dictionary named 'cif_core.dic' version 2.4.1 from 2010-06-29.

Automatic conversion script
Id: cif_fix_enum 1527 2010-12-29 10:47:43Z saulius 

The following automatic conversions were performed:

'_refine_ls_weighting_scheme' value 'calc
w=1/[\s^2^(Fo^2^)+(0.0627P)^2^+7.7421P] where P=(Fo^2^+2Fc^2^)/3' was
changed to 'calc'. New tag '_refine_ls_weighting_details' was
created. The value of the new tag was set to
'w=1/[\s^2^(Fo^2^)+(0.0627P)^2^+7.7421P] where P=(Fo^2^+2Fc^2^)/3'.

Automatic conversion script
Id: cif_fix_values 3143 2015-03-26 13:38:13Z robertas 
;
_cod_original_sg_symbol_H-M P212121
_cod_database_code 7009958

loop_
_symmetry_equiv_pos_as_xyz
'x, y, z'
'-x, y+1/2, -z+1/2'
'x+1/2, -y+1/2, -z'
'-x+1/2, -y, z+1/2'

loop_
_atom_site_label
_atom_site_type_symbol
_atom_site_fract_x
_atom_site_fract_y
_atom_site_fract_z
_atom_site_U_iso_or_equiv
_atom_site_adp_type
_atom_site_occupancy
_atom_site_calc_flag
_atom_site_refinement_flags
_atom_site_disorder_assembly
_atom_site_disorder_group
Ru Ru 0.80806(7) -0.00586(4) 0.07623(2) 0.0358(2) Uani 1 d . . .
Cl Cl 1.1042(2) -0.00352(17) 0.07429(9) 0.0607(5) Uani 1 d . . .
S1 S 0.5296(2) -0.01272(14) 0.07559(8) 0.0464(5) Uani 1 d . . .
C2 C 0.4875(11) -0.0999(6) 0.0272(4) 0.063(3) Uani 1 d . . .
H2A H 0.3764 -0.1199 0.0333 0.075 Uiso 1 calc R . .
H2B H 0.4926 -0.0770 -0.0100 0.075 Uiso 1 calc R . .
C3 C 0.6025(12) -0.1763(7) 0.0309(4) 0.069(3) Uani 1 d . . .
H3A H 0.5925 -0.2107 -0.0023 0.083 Uiso 1 calc R . .
H3B H 0.5713 -0.2118 0.0620 0.083 Uiso 1 calc R . .
S4 S 0.8142(3) -0.14219(12) 0.03906(7) 0.0461(5) Uani 1 d . . .
C5 C 0.8823(13) -0.2092(6) 0.0965(3) 0.067(3) Uani 1 d . . .
H5A H 0.8540 -0.2684 0.0886 0.080 Uiso 1 calc R . .
H5B H 1.0008 -0.2058 0.0990 0.080 Uiso 1 calc R . .
C6 C 0.8121(15) -0.1857(5) 0.1499(3) 0.062(2) Uani 1 d . . .
H6A H 0.8762 -0.2124 0.1789 0.075 Uiso 1 calc R . .
H6B H 0.7016 -0.2083 0.1521 0.075 Uiso 1 calc R . .
S7 S 0.8057(3) -0.06909(12) 0.16201(7) 0.0459(5) Uani 1 d . . .
C8 C 0.5947(12) -0.0542(7) 0.1846(4) 0.066(3) Uani 1 d . . .
H8A H 0.5721 -0.0946 0.2141 0.079 Uiso 1 calc R . .
H8B H 0.5837 0.0032 0.1997 0.079 Uiso 1 calc R . .
C9 C 0.4705(12) -0.0657(7) 0.1409(4) 0.071(3) Uani 1 d . . .
H9A H 0.3668 -0.0422 0.1534 0.085 Uiso 1 calc R . .
H9B H 0.4549 -0.1266 0.1342 0.085 Uiso 1 calc R . .
N21 N 0.8172(8) 0.1215(3) 0.10493(19) 0.0342(13) Uani 1 d . . .
C22 C 0.8263(11) 0.1483(5) 0.1566(3) 0.047(2) Uani 1 d . . .
H22 H 0.8217 0.1078 0.1847 0.057 Uiso 1 calc R . .
C23 C 0.8428(10) 0.2353(5) 0.1708(3) 0.049(2) Uani 1 d . . .
H23 H 0.8465 0.2513 0.2077 0.058 Uiso 1 calc R . .
C24 C 0.8534(9) 0.2969(5) 0.1303(3) 0.0433(19) Uani 1 d . . .
C25 C 0.8574(9) 0.2693(4) 0.0740(3) 0.0408(17) Uani 1 d . . .
N11 N 0.8131(8) 0.0619(4) 0.0015(2) 0.0340(12) Uani 1 d . . .
C12 C 0.8103(11) 0.0312(5) -0.0493(3) 0.0440(17) Uani 1 d . . .
H12 H 0.8026 -0.0279 -0.0542 0.053 Uiso 1 calc R . .
C13 C 0.8185(12) 0.0836(5) -0.0958(3) 0.051(2) Uani 1 d . . .
H13 H 0.8127 0.0591 -0.1307 0.062 Uiso 1 calc R . .
C14 C 0.8350(9) 0.1708(5) -0.0908(3) 0.0423(18) Uani 1 d . . .
C15 C 0.8499(9) 0.2055(4) -0.0371(3) 0.0401(18) Uani 1 d . . .
C16 C 0.8323(9) 0.1496(4) 0.0081(3) 0.0378(17) Uani 1 d . . .
C17 C 0.8839(11) 0.2938(5) -0.0241(3) 0.052(2) Uani 1 d . . .
H17 H 0.9041 0.3317 -0.0530 0.063 Uiso 1 calc R . .
C18 C 0.8876(10) 0.3237(5) 0.0271(3) 0.050(2) Uani 1 d . . .
H18 H 0.9104 0.3815 0.0329 0.060 Uiso 1 calc R . .
C26 C 0.8358(9) 0.1812(5) 0.0638(3) 0.0389(17) Uani 1 d . . .
C31 C 0.8470(10) 0.2273(5) -0.1406(3) 0.048(2) Uani 1 d . . .
C32 C 0.9485(11) 0.2011(6) -0.1851(3) 0.054(2) Uani 1 d . . .
H32 H 1.0032 0.1487 -0.1840 0.065 Uiso 1 calc R . .
C33 C 0.9645(12) 0.2550(7) -0.2303(3) 0.065(3) Uani 1 d . . .
H33 H 1.0347 0.2391 -0.2587 0.078 Uiso 1 calc R . .
C34 C 0.8797(12) 0.3318(6) -0.2346(4) 0.063(2) Uani 1 d . . .
H354 H 0.8931 0.3671 -0.2651 0.076 Uiso 1 calc R . .
C35 C 0.7747(12) 0.3545(6) -0.1923(3) 0.061(2) Uani 1 d . . .
H35 H 0.7126 0.4044 -0.1951 0.073 Uiso 1 calc R . .
C36 C 0.7613(10) 0.3027(5) -0.1452(3) 0.052(2) Uani 1 d . . .
H36 H 0.6930 0.3198 -0.1165 0.062 Uiso 1 calc R . .
C41 C 0.8668(10) 0.3896(5) 0.1452(3) 0.0451(19) Uani 1 d . . .
C42 C 0.9711(13) 0.4161(7) 0.1862(4) 0.067(3) Uani 1 d . . .
H42 H 1.0352 0.3759 0.2046 0.080 Uiso 1 calc R . .
C43 C 0.9825(15) 0.5014(7) 0.2006(4) 0.080(3) Uani 1 d . . .
H43 H 1.0548 0.5185 0.2281 0.096 Uiso 1 calc R . .
C44 C 0.8864(16) 0.5613(7) 0.1740(4) 0.085(4) Uani 1 d . . .
H44 H 0.8958 0.6190 0.1833 0.102 Uiso 1 calc R . .
C45 C 0.7776(15) 0.5367(6) 0.1342(4) 0.074(3) Uani 1 d . . .
H45 H 0.7107 0.5773 0.1172 0.088 Uiso 1 calc R . .
C46 C 0.7675(12) 0.4509(5) 0.1192(4) 0.062(3) Uani 1 d . . .
H46 H 0.6944 0.4340 0.0919 0.074 Uiso 1 calc R . .
B B 1.2879(19) -0.3239(8) 0.1475(4) 0.073(3) Uani 1 d . . .
F1 F 1.1954(9) -0.3462(4) 0.1030(2) 0.101(2) Uani 1 d . . .
F2 F 1.4372(11) -0.2903(6) 0.1368(3) 0.129(3) Uani 1 d . . .
F3 F 1.3257(12) -0.4008(5) 0.1747(4) 0.151(4) Uani 1 d . . .
F4 F 1.2026(11) -0.2766(6) 0.1835(3) 0.145(3) Uani 1 d . . .

loop_
_atom_site_aniso_label
_atom_site_aniso_U_11
_atom_site_aniso_U_22
_atom_site_aniso_U_33
_atom_site_aniso_U_23
_atom_site_aniso_U_13
_atom_site_aniso_U_12
Ru 0.0318(3) 0.0309(4) 0.0446(3) 0.0034(3) -0.0016(2) -0.0014(3)
Cl 0.0287(10) 0.0630(15) 0.0905(13) -0.0012(17) -0.0030(8) -0.0014(11)
S1 0.0395(11) 0.0422(13) 0.0577(11) 0.0079(12) 0.0010(7) -0.0004(10)
C2 0.035(5) 0.060(7) 0.093(7) -0.008(5) -0.014(4) -0.011(4)
C3 0.069(7) 0.065(7) 0.073(6) -0.024(5) 0.004(5) -0.020(6)
S4 0.0503(11) 0.0347(11) 0.0534(10) -0.0008(8) 0.0029(10) 0.0002(12)
C5 0.093(8) 0.043(5) 0.065(5) -0.004(4) 0.000(5) 0.018(5)
C6 0.090(7) 0.035(5) 0.063(5) 0.017(4) -0.004(5) 0.010(6)
S7 0.0519(12) 0.0351(11) 0.0506(10) 0.0062(7) -0.0041(9) 0.0050(13)
C8 0.072(7) 0.064(6) 0.061(5) 0.011(5) 0.012(5) -0.005(5)
C9 0.048(6) 0.073(7) 0.092(7) 0.017(6) 0.031(5) -0.004(5)
N21 0.031(3) 0.035(3) 0.036(3) 0.004(2) 0.000(2) -0.002(3)
C22 0.060(5) 0.043(5) 0.039(4) 0.003(3) 0.000(4) -0.010(5)
C23 0.056(6) 0.039(5) 0.050(4) 0.002(3) 0.000(3) 0.003(4)
C24 0.040(5) 0.042(5) 0.047(4) 0.001(3) 0.000(3) 0.005(4)
C25 0.048(5) 0.026(4) 0.049(4) 0.002(3) -0.004(3) -0.005(4)
N11 0.027(3) 0.030(3) 0.044(3) 0.000(2) 0.002(2) -0.003(3)
C12 0.054(5) 0.036(4) 0.042(4) -0.004(3) 0.000(4) -0.008(4)
C13 0.062(5) 0.043(5) 0.049(4) -0.002(3) 0.001(4) -0.004(6)
C14 0.037(5) 0.043(5) 0.046(4) 0.002(3) 0.001(3) -0.003(4)
C15 0.045(5) 0.020(4) 0.055(4) 0.001(3) -0.001(3) -0.006(4)
C16 0.030(4) 0.019(4) 0.064(4) 0.003(3) 0.003(3) -0.006(4)
C17 0.066(6) 0.035(5) 0.056(5) 0.012(4) -0.007(4) -0.006(4)
C18 0.064(5) 0.028(4) 0.057(5) 0.004(4) -0.004(4) -0.007(4)
C26 0.038(4) 0.035(4) 0.044(4) 0.004(3) -0.003(3) 0.005(4)
C31 0.053(6) 0.040(5) 0.050(4) -0.001(3) -0.010(3) -0.009(5)
C32 0.052(5) 0.060(6) 0.051(4) -0.009(4) -0.002(3) -0.009(4)
C33 0.068(6) 0.093(8) 0.035(4) 0.003(4) 0.007(4) -0.014(6)
C34 0.075(6) 0.053(6) 0.061(5) 0.020(4) -0.007(4) -0.011(5)
C35 0.071(6) 0.049(5) 0.064(5) 0.014(4) -0.007(4) 0.000(5)
C36 0.054(6) 0.050(5) 0.051(4) 0.006(3) -0.003(3) 0.011(5)
C41 0.046(5) 0.030(4) 0.060(5) -0.007(3) 0.007(3) 0.007(4)
C42 0.077(7) 0.068(7) 0.056(5) -0.007(5) -0.003(4) -0.012(6)
C43 0.112(9) 0.051(6) 0.077(6) -0.011(6) 0.014(5) -0.028(8)
C44 0.129(11) 0.045(6) 0.082(7) -0.023(5) 0.048(7) -0.019(7)
C45 0.086(9) 0.036(5) 0.099(7) 0.001(5) 0.012(6) 0.010(6)
C46 0.069(7) 0.037(5) 0.079(6) -0.004(4) 0.008(4) 0.000(5)
B 0.095(10) 0.055(7) 0.069(6) 0.002(5) 0.011(7) -0.004(8)
F1 0.095(4) 0.117(5) 0.090(4) -0.044(3) -0.027(4) 0.019(5)
F2 0.128(7) 0.140(7) 0.120(6) 0.025(5) 0.010(5) -0.061(6)
F3 0.127(7) 0.094(6) 0.232(10) 0.050(6) -0.061(7) -0.032(5)
F4 0.116(6) 0.202(9) 0.117(5) -0.092(6) -0.029(5) 0.051(7)

loop_
_atom_type_symbol
_atom_type_description
_atom_type_scat_dispersion_real
_atom_type_scat_dispersion_imag
_atom_type_scat_source
C C 0.0033 0.0016 'International Tables Vol C Tables 4.2.6.8 and 6.1.1.4'
H H 0.0000 0.0000 'International Tables Vol C Tables 4.2.6.8 and 6.1.1.4'
N N 0.0061 0.0033 'International Tables Vol C Tables 4.2.6.8 and 6.1.1.4'
B B 0.0013 0.0007 'International Tables Vol C Tables 4.2.6.8 and 6.1.1.4'
Ru Ru -1.2594 0.8363 'International Tables Vol C Tables 4.2.6.8 and 6.1.1.4'
S S 0.1246 0.1234 'International Tables Vol C Tables 4.2.6.8 and 6.1.1.4'
Cl Cl 0.1484 0.1585 'International Tables Vol C Tables 4.2.6.8 and 6.1.1.4'
F F 0.0171 0.0103 'International Tables Vol C Tables 4.2.6.8 and 6.1.1.4'

loop_
_geom_angle_atom_site_label_1
_geom_angle_atom_site_label_2
_geom_angle_atom_site_label_3
_geom_angle
_geom_angle_site_symmetry_1
_geom_angle_site_symmetry_3
_geom_angle_publ_flag
N11 Ru N21 79.1(2) . . ?
N11 Ru S1 92.13(18) . . ?
N21 Ru S1 94.69(18) . . ?
N11 Ru S7 175.08(15) . . ?
N21 Ru S7 96.02(15) . . ?
S1 Ru S7 88.72(8) . . ?
N11 Ru S4 97.19(17) . . ?
N21 Ru S4 175.09(16) . . ?
S1 Ru S4 88.61(9) . . ?
S7 Ru S4 87.67(9) . . ?
N11 Ru Cl 87.48(18) . . ?
N21 Ru Cl 87.53(18) . . ?
S1 Ru Cl 177.63(7) . . ?
S7 Ru Cl 91.86(8) . . ?
S4 Ru Cl 89.12(9) . . ?
C2 S1 C9 99.8(5) . . ?
C2 S1 Ru 103.1(3) . . ?
C9 S1 Ru 106.0(3) . . ?
C3 C2 S1 115.4(6) . . ?
C2 C3 S4 111.4(7) . . ?
C3 S4 C5 101.8(5) . . ?
C3 S4 Ru 106.9(3) . . ?
C5 S4 Ru 103.6(3) . . ?
C6 C5 S4 114.3(7) . . ?
C5 C6 S7 113.6(6) . . ?
C8 S7 C6 101.6(5) . . ?
C8 S7 Ru 103.0(3) . . ?
C6 S7 Ru 106.1(3) . . ?
C9 C8 S7 114.7(6) . . ?
C8 C9 S1 112.4(7) . . ?
C22 N21 C26 117.9(6) . . ?
C22 N21 Ru 127.8(5) . . ?
C26 N21 Ru 113.7(4) . . ?
N21 C22 C23 122.9(7) . . ?
C24 C23 C22 120.3(7) . . ?
C23 C24 C25 118.2(7) . . ?
C23 C24 C41 120.5(7) . . ?
C25 C24 C41 121.2(6) . . ?
C26 C25 C24 117.2(6) . . ?
C26 C25 C18 117.3(7) . . ?
C24 C25 C18 125.5(7) . . ?
C12 N11 C16 117.9(6) . . ?
C12 N11 Ru 128.5(5) . . ?
C16 N11 Ru 113.5(4) . . ?
N11 C12 C13 122.7(7) . . ?
C14 C13 C12 121.0(7) . . ?
C13 C14 C15 117.9(6) . . ?
C13 C14 C31 121.2(6) . . ?
C15 C14 C31 120.8(7) . . ?
C16 C15 C14 118.1(6) . . ?
C16 C15 C17 116.2(7) . . ?
C14 C15 C17 125.7(7) . . ?
N11 C16 C15 122.2(6) . . ?
N11 C16 C26 116.6(6) . . ?
C15 C16 C26 121.2(6) . . ?
C18 C17 C15 123.0(7) . . ?
C17 C18 C25 122.0(8) . . ?
N21 C26 C25 123.2(6) . . ?
N21 C26 C16 116.7(6) . . ?
C25 C26 C16 120.1(6) . . ?
C36 C31 C32 118.9(7) . . ?
C36 C31 C14 122.3(7) . . ?
C32 C31 C14 118.8(7) . . ?
C33 C32 C31 118.7(9) . . ?
C34 C33 C32 122.3(8) . . ?
C35 C34 C33 118.4(8) . . ?
C34 C35 C36 120.3(8) . . ?
C31 C36 C35 121.2(8) . . ?
C42 C41 C46 118.6(8) . . ?
C42 C41 C24 120.8(8) . . ?
C46 C41 C24 120.6(7) . . ?
C41 C42 C43 121.0(10) . . ?
C42 C43 C44 119.8(10) . . ?
C45 C44 C43 120.6(10) . . ?
C44 C45 C46 119.5(10) . . ?
C45 C46 C41 120.3(9) . . ?
F4 B F2 112.4(11) . . ?
F4 B F1 111.6(12) . . ?
F2 B F1 116.5(9) . . ?
F4 B F3 106.2(10) . . ?
F2 B F3 102.9(11) . . ?
F1 B F3 106.0(10) . . ?

loop_
_geom_bond_atom_site_label_1
_geom_bond_atom_site_label_2
_geom_bond_distance
_geom_bond_site_symmetry_2
_geom_bond_publ_flag
Ru N11 2.098(5) . ?
Ru N21 2.104(6) . ?
Ru S1 2.274(3) . ?
Ru S7 2.301(3) . ?
Ru S4 2.307(3) . ?
Ru Cl 2.417(4) . ?
S1 C2 1.827(9) . ?
S1 C9 1.849(9) . ?
C2 C3 1.518(13) . ?
C3 S4 1.818(10) . ?
S4 C5 1.827(9) . ?
C5 C6 1.461(12) . ?
C6 S7 1.840(8) . ?
S7 C8 1.821(10) . ?
C8 C9 1.477(13) . ?
N21 C22 1.322(8) . ?
N21 C26 1.372(8) . ?
C22 C23 1.404(10) . ?
C23 C24 1.375(10) . ?
C24 C25 1.433(10) . ?
C24 C41 1.491(10) . ?
C25 C26 1.406(10) . ?
C25 C18 1.438(10) . ?
N11 C12 1.321(8) . ?
N11 C16 1.384(9) . ?
C12 C13 1.394(10) . ?
C13 C14 1.370(10) . ?
C14 C15 1.415(10) . ?
C14 C31 1.498(10) . ?
C15 C16 1.407(10) . ?
C15 C17 1.438(10) . ?
C16 C26 1.438(10) . ?
C17 C18 1.327(11) . ?
C31 C36 1.371(11) . ?
C31 C32 1.419(11) . ?
C32 C33 1.387(12) . ?
C33 C34 1.385(13) . ?
C34 C35 1.383(13) . ?
C35 C36 1.402(11) . ?
C41 C42 1.373(12) . ?
C41 C46 1.401(12) . ?
C42 C43 1.375(14) . ?
C43 C44 1.378(16) . ?
C44 C45 1.367(16) . ?
C45 C46 1.388(11) . ?
B F4 1.337(13) . ?
B F2 1.351(16) . ?
B F1 1.362(14) . ?
B F3 1.401(14) . ?
